data_7223840
loop_
_publ_author_name
'Tan, Yee Seng'
'Halim, Siti Nadiah Abdul'
'Molloy, Kieran C.'
'Sudlow, Anna L.'
'Otero-de-la-Roza, A.'
'Tiekink, Edward R. T.'

_publ_section_title
;
 Persistence of C--H&#x22EF;\p(chelate ring) interactions in the crystal
 structures of Pd(S2COR)2. The utility of Pd(S2COR)2as precursors for
 palladium sulphide materials
;
_journal_issue 7
_journal_name_full CrystEngComm
_journal_page_first 1105
_journal_paper_doi 10.1039/C5CE02126J
_journal_volume 18
_journal_year 2016
_chemical_formula_moiety 'C8 H14 O2 Pd S4'
_chemical_formula_sum 'C8 H14 O2 Pd S4'
_chemical_formula_weight 376.83
_space_group_crystal_system monoclinic
_space_group_IT_number 14
_space_group_name_Hall '-P 2yn'
_space_group_name_H-M_alt 'P 1 21/n 1'
_symmetry_space_group_name_Hall '-P 2yn'
_symmetry_space_group_name_H-M 'P 1 21/n 1'
_atom_sites_solution_hydrogens geom
_audit_creation_method SHELXL-2014/7
_audit_update_record
;
2015-04-09 deposited with the CCDC.
2016-01-11 downloaded from the CCDC.
;
_cell_angle_alpha 90
_cell_angle_beta 102.752(5)
_cell_angle_gamma 90
_cell_formula_units_Z 2
_cell_length_a 9.9077(6)
_cell_length_b 5.8720(3)
_cell_length_c 11.9621(6)
_cell_measurement_reflns_used 3211
_cell_measurement_temperature 100(2)
_cell_measurement_theta_max 27.5440
_cell_measurement_theta_min 4.0360
_cell_volume 678.77(7)
_computing_cell_refinement 'CrysAlis PRO (Agilent, 2012)'
_computing_data_collection 'CrysAlis PRO (Agilent, 2012)'
_computing_data_reduction 'CrysAlis PRO (Agilent, 2012)'
_computing_molecular_graphics
;
ORTEP-3 for Windows (Farrugia, 2012) and DIAMOND (Brandenburg, 2006)
;
_computing_publication_material 'SHELXL (Sheldrick, 2015)'
_computing_structure_refinement 'SHELXL (Sheldrick, 2015)'
_computing_structure_solution 'SHELXT (Sheldrick, 2015)'
_diffrn_ambient_temperature 100(2)
_diffrn_detector_area_resol_mean 10.4041
_diffrn_measured_fraction_theta_full 0.999
_diffrn_measured_fraction_theta_max 0.999
_diffrn_measurement_device_type 'Agilent Technologies SuperNova Dual diffractometer with Atlas detector'
_diffrn_measurement_method '\w scan'
_diffrn_radiation_monochromator Mirror
_diffrn_radiation_source 'SuperNova (Mo) X-ray Source'
_diffrn_radiation_type MoK\a
_diffrn_radiation_wavelength 0.71073
_diffrn_reflns_av_R_equivalents 0.0299
_diffrn_reflns_av_unetI/netI 0.0317
_diffrn_reflns_laue_measured_fraction_full 0.999
_diffrn_reflns_laue_measured_fraction_max 0.999
_diffrn_reflns_limit_h_max 11
_diffrn_reflns_limit_h_min -12
_diffrn_reflns_limit_k_max 7
_diffrn_reflns_limit_k_min -7
_diffrn_reflns_limit_l_max 15
_diffrn_reflns_limit_l_min -15
_diffrn_reflns_number 5337
_diffrn_reflns_point_group_measured_fraction_full 0.999
_diffrn_reflns_point_group_measured_fraction_max 0.999
_diffrn_reflns_theta_full 27.496
_diffrn_reflns_theta_max 27.496
_diffrn_reflns_theta_min 3.019
_diffrn_standards_decay_% 0
_diffrn_standards_interval_count 0
_diffrn_standards_interval_time 0
_diffrn_standards_number 0
_exptl_absorpt_coefficient_mu 1.961
_exptl_absorpt_correction_T_max 0.748
_exptl_absorpt_correction_T_min 0.591
_exptl_absorpt_correction_type gaussian
_exptl_absorpt_process_details 'CrysAlis PRO (Agilent, 2012)'
_exptl_crystal_colour orange
_exptl_crystal_density_diffrn 1.844
_exptl_crystal_description block
_exptl_crystal_F_000 376
_exptl_crystal_size_max 0.340
_exptl_crystal_size_mid 0.270
_exptl_crystal_size_min 0.190
_refine_diff_density_max 1.684
_refine_diff_density_min -0.853
_refine_diff_density_rms 0.123
_refine_ls_extinction_method none
_refine_ls_goodness_of_fit_ref 1.054
_refine_ls_hydrogen_treatment constr
_refine_ls_matrix_type full
_refine_ls_number_parameters 72
_refine_ls_number_reflns 1555
_refine_ls_number_restraints 0
_refine_ls_restrained_S_all 1.054
_refine_ls_R_factor_all 0.0313
_refine_ls_R_factor_gt 0.0277
_refine_ls_shift/su_max 0.000
_refine_ls_shift/su_mean 0.000
_refine_ls_structure_factor_coef Fsqd
_refine_ls_weighting_details 'w=1/[\s^2^(Fo^2^)+(0.0483P)^2^+0.2921P] where P=(Fo^2^+2Fc^2^)/3'
_refine_ls_weighting_scheme calc
_refine_ls_wR_factor_gt 0.0718
_refine_ls_wR_factor_ref 0.0741
_reflns_Friedel_coverage 0.000
_reflns_number_gt 1452
_reflns_number_total 1555
_reflns_threshold_expression 'I > 2\s(I)'
_cod_data_source_file c5ce02126j2.cif
_cod_data_source_block shelx
_cod_depositor_comments 'Adding full bibliography for 7223837--7223848.cif.'
_cod_original_cell_volume 678.77(6)
_cod_database_code 7223840
_shelx_shelxl_version_number 2014/7
_shelx_space_group_comment
;
The symmetry employed for this shelxl refinement is uniquely defined
by the following loop, which should always be used as a source of
symmetry information in preference to the above space-group names.
They are only intended as comments.
;
_shelx_estimated_absorpt_t_min 0.555
_shelx_estimated_absorpt_t_max 0.707

loop_
_space_group_symop_operation_xyz
'x, y, z'
'-x+1/2, y+1/2, -z+1/2'
'-x, -y, -z'
'x-1/2, -y-1/2, z-1/2'

loop_
_atom_site_label
_atom_site_type_symbol
_atom_site_fract_x
_atom_site_fract_y
_atom_site_fract_z
_atom_site_U_iso_or_equiv
_atom_site_adp_type
_atom_site_occupancy
_atom_site_site_symmetry_order
_atom_site_calc_flag
_atom_site_refinement_flags_posn
_atom_site_refinement_flags_adp
_atom_site_refinement_flags_occupancy
Pd Pd 0.5000 0.5000 0.5000 0.01261(11) Uani 1 2 d S . P
S1 S 0.28809(6) 0.33503(10) 0.50421(5) 0.01805(16) Uani 1 1 d . . .
S2 S 0.33767(6) 0.71947(10) 0.37361(5) 0.01620(15) Uani 1 1 d . . .
O1 O 0.08522(19) 0.5440(3) 0.36852(16) 0.0164(4) Uani 1 1 d . . .
C1 C 0.2184(3) 0.5406(4) 0.4079(2) 0.0147(5) Uani 1 1 d . . .
C2 C 0.0211(2) 0.7160(4) 0.2815(2) 0.0152(5) Uani 1 1 d . . .
H2 H 0.0836 0.7474 0.2282 0.018 Uiso 1 1 calc R U .
C3 C -0.0025(3) 0.9316(4) 0.3432(2) 0.0203(5) Uani 1 1 d . . .
H3A H 0.0867 0.9926 0.3845 0.030 Uiso 1 1 calc R U .
H3B H -0.0604 0.8979 0.3979 0.030 Uiso 1 1 calc R U .
H3C H -0.0491 1.0442 0.2874 0.030 Uiso 1 1 calc R U .
C4 C -0.1100(3) 0.6053(4) 0.2176(2) 0.0210(5) Uani 1 1 d . . .
H4A H -0.0876 0.4616 0.1841 0.032 Uiso 1 1 calc R U .
H4B H -0.1572 0.7070 0.1564 0.032 Uiso 1 1 calc R U .
H4C H -0.1706 0.5750 0.2705 0.032 Uiso 1 1 calc R U .

loop_
_atom_site_aniso_label
_atom_site_aniso_U_11
_atom_site_aniso_U_22
_atom_site_aniso_U_33
_atom_site_aniso_U_23
_atom_site_aniso_U_13
_atom_site_aniso_U_12
Pd 0.01080(16) 0.01286(16) 0.01284(16) 0.00102(8) -0.00028(11) -0.00071(8)
S1 0.0135(3) 0.0179(3) 0.0206(3) 0.0070(2) -0.0008(2) -0.0023(2)
S2 0.0123(3) 0.0163(3) 0.0188(3) 0.0053(2) 0.0007(2) -0.0015(2)
O1 0.0134(8) 0.0164(8) 0.0177(9) 0.0051(7) 0.0000(7) -0.0005(7)
C1 0.0154(12) 0.0139(10) 0.0144(12) -0.0011(9) 0.0022(9) -0.0003(9)
C2 0.0141(11) 0.0170(11) 0.0127(11) 0.0032(9) -0.0006(9) 0.0003(9)
C3 0.0180(13) 0.0175(11) 0.0245(13) -0.0023(11) 0.0029(10) -0.0011(10)
C4 0.0179(12) 0.0219(13) 0.0202(12) -0.0015(10) -0.0025(10) -0.0014(10)

loop_
_atom_type_symbol
_atom_type_description
_atom_type_scat_dispersion_real
_atom_type_scat_dispersion_imag
_atom_type_scat_source
C C 0.0033 0.0016 'International Tables Vol C Tables 4.2.6.8 and 6.1.1.4'
H H 0.0000 0.0000 'International Tables Vol C Tables 4.2.6.8 and 6.1.1.4'
O O 0.0106 0.0060 'International Tables Vol C Tables 4.2.6.8 and 6.1.1.4'
S S 0.1246 0.1234 'International Tables Vol C Tables 4.2.6.8 and 6.1.1.4'
Pd Pd -0.9988 1.0072 'International Tables Vol C Tables 4.2.6.8 and 6.1.1.4'

loop_
_exptl_crystal_face_index_h
_exptl_crystal_face_index_k
_exptl_crystal_face_index_l
_exptl_crystal_face_perp_dist
_exptl_oxdiff_crystal_face_indexfrac_h
_exptl_oxdiff_crystal_face_indexfrac_k
_exptl_oxdiff_crystal_face_indexfrac_l
_exptl_oxdiff_crystal_face_x
_exptl_oxdiff_crystal_face_y
_exptl_oxdiff_crystal_face_z
12 1 -12 0.1063 12.0191 1.0490 -11.5002 0.6000 -0.7000 -0.4000
11 1 8 0.1623 10.7132 0.8562 8.3178 -0.5000 -0.9000 0.0000
-13 0 0 0.1415 -12.9786 -0.0313 -0.1090 0.1000 0.9000 0.3000
6 -7 -7 0.1295 5.6018 -7.0901 -6.8029 0.0000 0.0000 -1.0000
3 -6 9 0.1896 2.9028 -5.8734 9.0019 -0.8000 -0.1000 -0.5000
10 -4 6 0.1893 9.5531 -3.8424 6.2557 -0.6000 -0.6000 -0.5000
2 8 0 0.1239 2.4614 8.3541 -0.3878 0.4000 -0.5000 0.8000
13 1 -3 0.1218 13.2710 0.6823 -2.9750 0.1000 -0.9000 -0.3000
7 1 13 0.1792 6.7573 1.0712 12.6272 -0.7000 -0.7000 0.2000
-6 7 7 0.1492 -5.6018 7.0901 6.8029 0.0000 0.0000 1.0000
-8 0 -11 0.1591 -7.8776 0.3469 -11.2666 0.7000 0.7000 0.0000
-2 -1 -17 0.1765 -1.5297 -1.0102 -16.8691 0.9000 0.4000 -0.4000
1 -8 -3 0.1257 0.9344 -7.8601 -3.2413 -0.2000 0.3000 -0.9000
-11 0 12 0.0596 -11.3077 -0.0640 12.2480 -0.6000 0.6000 0.5000

loop_
_geom_angle_atom_site_label_1
_geom_angle_atom_site_label_2
_geom_angle_atom_site_label_3
_geom_angle
_geom_angle_site_symmetry_1
_geom_angle_site_symmetry_3
S1 Pd S1 180.0 . 3_666
S1 Pd S2 75.39(2) . .
S1 Pd S2 104.61(2) 3_666 .
S1 Pd S2 104.61(2) . 3_666
S1 Pd S2 75.39(2) 3_666 3_666
S2 Pd S2 180.00(2) . 3_666
C1 S1 Pd 85.60(9) . .
C1 S2 Pd 85.34(9) . .
C1 O1 C2 120.43(19) . .
O1 C1 S2 127.46(19) . .
O1 C1 S1 118.86(19) . .
S2 C1 S1 113.67(15) . .
O1 C2 C4 104.49(18) . .
O1 C2 C3 108.40(19) . .
C4 C2 C3 113.7(2) . .
O1 C2 H2 110.0 . .
C4 C2 H2 110.0 . .
C3 C2 H2 110.0 . .
C2 C3 H3A 109.5 . .
C2 C3 H3B 109.5 . .
H3A C3 H3B 109.5 . .
C2 C3 H3C 109.5 . .
H3A C3 H3C 109.5 . .
H3B C3 H3C 109.5 . .
C2 C4 H4A 109.5 . .
C2 C4 H4B 109.5 . .
H4A C4 H4B 109.5 . .
C2 C4 H4C 109.5 . .
H4A C4 H4C 109.5 . .
H4B C4 H4C 109.5 . .

loop_
_geom_bond_atom_site_label_1
_geom_bond_atom_site_label_2
_geom_bond_distance
_geom_bond_site_symmetry_2
Pd S1 2.3229(6) .
Pd S1 2.3229(6) 3_666
Pd S2 2.3366(6) .
Pd S2 2.3366(6) 3_666
S1 C1 1.706(3) .
S2 C1 1.697(3) .
O1 C1 1.300(3) .
O1 C2 1.488(3) .
C2 C4 1.502(3) .
C2 C3 1.509(3) .
C2 H2 1.0000 .
C3 H3A 0.9800 .
C3 H3B 0.9800 .
C3 H3C 0.9800 .
C4 H4A 0.9800 .
C4 H4B 0.9800 .
C4 H4C 0.9800 .

loop_
_geom_torsion_atom_site_label_1
_geom_torsion_atom_site_label_2
_geom_torsion_atom_site_label_3
_geom_torsion_atom_site_label_4
_geom_torsion
C2 O1 C1 S2 1.2(3)
C2 O1 C1 S1 -178.00(16)
Pd S2 C1 O1 -179.1(2)
Pd S2 C1 S1 0.15(13)
Pd S1 C1 O1 179.2(2)
Pd S1 C1 S2 -0.15(13)
C1 O1 C2 C4 153.3(2)
C1 O1 C2 C3 -85.1(3)
